data_1502141
loop_
_publ_author_name
'Cao, Ziping'
'Liu, Yilin'
'Liu, Zhaoqun'
'Feng, Xiangqing'
'Zhuang, Minyang'
'Du, Haifeng'

_publ_section_title
;
 Pd-catalyzed asymmetric allylic alkylation of indoles and pyrroles by
 chiral alkene-phosphine ligands.
;
_journal_issue 9
_journal_name_full 'Organic letters'
_journal_page_first 2164
_journal_page_last 2167
_journal_paper_doi 10.1021/ol200602x
_journal_volume 13
_journal_year 2011
_chemical_absolute_configuration ad
_chemical_formula_moiety 'C28 H26 Br N O2'
_chemical_formula_sum 'C28 H26 Br N O2'
_chemical_formula_weight 488.41
_chemical_name_systematic
; 
 ? 
;
_space_group_IT_number 5
_symmetry_cell_setting monoclinic
_symmetry_space_group_name_Hall 'C 2y'
_symmetry_space_group_name_H-M 'C 1 2 1'
_atom_sites_solution_hydrogens geom
_atom_sites_solution_primary direct
_atom_sites_solution_secondary difmap
_audit_creation_method SHELXL-97
_cell_angle_alpha 90.00
_cell_angle_beta 91.215(5)
_cell_angle_gamma 90.00
_cell_formula_units_Z 4
_cell_length_a 23.306(7)
_cell_length_b 5.8518(19)
_cell_length_c 17.515(6)
_cell_measurement_reflns_used 4008
_cell_measurement_temperature 173(2)
_cell_measurement_theta_max 27.46
_cell_measurement_theta_min 1.16
_cell_volume 2388.2(13)
_computing_cell_refinement 'CrystalClear (Rigaku Inc., 2007)'
_computing_data_collection 'CrystalClear (Rigaku Inc., 2007)'
_computing_data_reduction 'CrystalClear (Rigaku Inc., 2007)'
_computing_molecular_graphics 'XP in Siemens SHELXTL (Sheldrick, 1994)'
_computing_publication_material 'SHELX97 (Sheldrick, 1997)'
_computing_structure_refinement 'SHELXL-97 (Sheldrick, 1997)'
_computing_structure_solution 'SHELXS-97 (Sheldrick, 1990)'
_diffrn_ambient_temperature 173(2)
_diffrn_measured_fraction_theta_full 0.996
_diffrn_measured_fraction_theta_max 0.996
_diffrn_measurement_device_type 'Saturn724+ CCD'
_diffrn_measurement_method '\w scans at fixed \c = 45\%'
_diffrn_radiation_monochromator graphite
_diffrn_radiation_source 'sealed tube'
_diffrn_radiation_type MoK\a
_diffrn_radiation_wavelength 0.71073
_diffrn_reflns_av_R_equivalents 0.0399
_diffrn_reflns_av_sigmaI/netI 0.0452
_diffrn_reflns_limit_h_max 30
_diffrn_reflns_limit_h_min -30
_diffrn_reflns_limit_k_max 7
_diffrn_reflns_limit_k_min -6
_diffrn_reflns_limit_l_max 22
_diffrn_reflns_limit_l_min -22
_diffrn_reflns_number 14599
_diffrn_reflns_theta_full 27.45
_diffrn_reflns_theta_max 27.45
_diffrn_reflns_theta_min 2.88
_exptl_absorpt_coefficient_mu 1.746
_exptl_absorpt_correction_T_max 0.8179
_exptl_absorpt_correction_T_min 0.5206
_exptl_absorpt_correction_type numerical
_exptl_absorpt_process_details 'CrystalClear (Rigaku Inc., 2007)'
_exptl_crystal_colour colorless
_exptl_crystal_density_diffrn 1.358
_exptl_crystal_density_method 'not measured'
_exptl_crystal_description block
_exptl_crystal_F_000 1008
_exptl_crystal_size_max 0.43
_exptl_crystal_size_mid 0.13
_exptl_crystal_size_min 0.12
_refine_diff_density_max 0.618
_refine_diff_density_min -0.631
_refine_diff_density_rms 0.242
_refine_ls_abs_structure_details 'Flack H D (1983), Acta Cryst. A39, 876-881'
_refine_ls_abs_structure_Flack -0.005(8)
_refine_ls_extinction_method none
_refine_ls_goodness_of_fit_ref 1.193
_refine_ls_hydrogen_treatment constr
_refine_ls_matrix_type full
_refine_ls_number_parameters 292
_refine_ls_number_reflns 5303
_refine_ls_number_restraints 1
_refine_ls_restrained_S_all 1.192
_refine_ls_R_factor_all 0.0465
_refine_ls_R_factor_gt 0.0411
_refine_ls_shift/su_max 0.000
_refine_ls_shift/su_mean 0.000
_refine_ls_structure_factor_coef Fsqd
_refine_ls_weighting_details 'calc w=1/[\s^2^(Fo^2^)+(0.0470P)^2^+0.0000P] where P=(Fo^2^+2Fc^2^)/3'
_refine_ls_weighting_scheme calc
_refine_ls_wR_factor_gt 0.0973
_refine_ls_wR_factor_ref 0.1078
_reflns_number_gt 5015
_reflns_number_total 5303
_reflns_threshold_expression >2sigma(I)
_cod_data_source_file ol200602x_si_002.cif
_cod_data_source_block sa1001
_cod_original_sg_symbol_H-M C2
_cod_database_code 1502141

loop_
_symmetry_equiv_pos_as_xyz
'x, y, z'
'-x, y, -z'
'x+1/2, y+1/2, z'
'-x+1/2, y+1/2, -z'

loop_
_atom_site_label
_atom_site_type_symbol
_atom_site_fract_x
_atom_site_fract_y
_atom_site_fract_z
_atom_site_U_iso_or_equiv
_atom_site_adp_type
_atom_site_occupancy
_atom_site_symmetry_multiplicity
_atom_site_calc_flag
_atom_site_refinement_flags
Br1 Br 0.029964(12) 0.68961(8) 0.13746(2) 0.05431(13) Uani 1 1 d .
O1 O 0.24970(9) 0.7223(5) 0.07449(13) 0.0475(6) Uani 1 1 d .
O2 O 0.33334(9) 0.5627(4) 0.11711(11) 0.0350(5) Uani 1 1 d .
N1 N 0.25084(10) 0.4412(4) 0.16501(12) 0.0291(5) Uani 1 1 d .
C1 C 0.25071(12) -0.0646(5) 0.29581(15) 0.0301(6) Uani 1 1 d .
H1A H 0.2419 -0.2044 0.2649 0.036 Uiso 1 1 calc R
C2 C 0.23822(12) 0.1439(5) 0.24551(14) 0.0285(6) Uani 1 1 d .
C3 C 0.18270(12) 0.2405(5) 0.22702(15) 0.0288(6) Uani 1 1 d .
C4 C 0.12628(11) 0.1866(7) 0.24727(15) 0.0353(6) Uani 1 1 d .
H4A H 0.1189 0.0593 0.2792 0.042 Uiso 1 1 calc R
C5 C 0.08172(13) 0.3212(6) 0.22010(18) 0.0400(7) Uani 1 1 d .
H5A H 0.0434 0.2856 0.2331 0.048 Uiso 1 1 calc R
C6 C 0.09262(13) 0.5094(6) 0.17352(18) 0.0372(7) Uani 1 1 d .
C7 C 0.14749(12) 0.5704(5) 0.15185(17) 0.0330(6) Uani 1 1 d .
H7A H 0.1545 0.7004 0.1209 0.040 Uiso 1 1 calc R
C8 C 0.19164(12) 0.4286(5) 0.17832(14) 0.0288(6) Uani 1 1 d .
C9 C 0.27753(12) 0.2647(5) 0.20688(15) 0.0300(6) Uani 1 1 d .
H9A H 0.3176 0.2345 0.2079 0.036 Uiso 1 1 calc R
C10 C 0.21385(12) -0.0713(5) 0.36666(15) 0.0283(5) Uani 1 1 d .
C11 C 0.18026(12) -0.2617(5) 0.38123(17) 0.0357(7) Uani 1 1 d .
H11A H 0.1794 -0.3856 0.3462 0.043 Uiso 1 1 calc R
C12 C 0.14750(13) -0.2720(6) 0.44766(18) 0.0440(8) Uani 1 1 d .
H12A H 0.1245 -0.4023 0.4573 0.053 Uiso 1 1 calc R
C13 C 0.14891(15) -0.0925(6) 0.49874(18) 0.0452(8) Uani 1 1 d .
H13A H 0.1268 -0.0997 0.5436 0.054 Uiso 1 1 calc R
C14 C 0.18230(14) 0.0974(6) 0.48508(17) 0.0420(8) Uani 1 1 d .
H14A H 0.1833 0.2201 0.5206 0.050 Uiso 1 1 calc R
C15 C 0.21469(13) 0.1091(5) 0.41888(16) 0.0348(6) Uani 1 1 d .
H15A H 0.2374 0.2405 0.4094 0.042 Uiso 1 1 calc R
C16 C 0.31329(12) -0.0740(5) 0.31954(15) 0.0313(6) Uani 1 1 d .
H16A H 0.3287 0.0526 0.3470 0.038 Uiso 1 1 calc R
C17 C 0.34810(13) -0.2460(5) 0.30478(16) 0.0343(7) Uani 1 1 d .
H17A H 0.3326 -0.3636 0.2731 0.041 Uiso 1 1 calc R
C18 C 0.40816(13) -0.2778(7) 0.33144(15) 0.0378(7) Uani 1 1 d .
C19 C 0.43796(15) -0.1108(7) 0.37433(19) 0.0460(8) Uani 1 1 d .
H19A H 0.4202 0.0318 0.3845 0.055 Uiso 1 1 calc R
C20 C 0.49275(16) -0.1534(8) 0.4016(2) 0.0548(10) Uani 1 1 d .
H20A H 0.5124 -0.0393 0.4306 0.066 Uiso 1 1 calc R
C21 C 0.51978(15) -0.3595(8) 0.3875(2) 0.0584(13) Uani 1 1 d .
H21A H 0.5573 -0.3879 0.4077 0.070 Uiso 1 1 calc R
C22 C 0.49190(16) -0.5222(7) 0.3442(2) 0.0547(10) Uani 1 1 d .
H22A H 0.5103 -0.6632 0.3336 0.066 Uiso 1 1 calc R
C23 C 0.43661(15) -0.4807(7) 0.3159(2) 0.0459(8) Uani 1 1 d .
H23A H 0.4179 -0.5935 0.2853 0.055 Uiso 1 1 calc R
C24 C 0.27676(13) 0.5907(5) 0.11397(16) 0.0320(6) Uani 1 1 d .
C25 C 0.37067(11) 0.6822(7) 0.06146(15) 0.0340(6) Uani 1 1 d .
C26 C 0.36630(17) 0.9394(6) 0.0705(2) 0.0501(9) Uani 1 1 d .
H26A H 0.3736 0.9806 0.1240 0.075 Uiso 1 1 calc R
H26B H 0.3277 0.9899 0.0548 0.075 Uiso 1 1 calc R
H26C H 0.3948 1.0138 0.0384 0.075 Uiso 1 1 calc R
C27 C 0.35399(16) 0.6012(6) -0.01807(18) 0.0471(8) Uani 1 1 d .
H27A H 0.3534 0.4338 -0.0191 0.071 Uiso 1 1 calc R
H27B H 0.3820 0.6574 -0.0546 0.071 Uiso 1 1 calc R
H27C H 0.3158 0.6600 -0.0320 0.071 Uiso 1 1 calc R
C28 C 0.42952(14) 0.5976(7) 0.0847(2) 0.0495(9) Uani 1 1 d .
H28A H 0.4377 0.6391 0.1380 0.074 Uiso 1 1 calc R
H28B H 0.4582 0.6677 0.0519 0.074 Uiso 1 1 calc R
H28C H 0.4310 0.4311 0.0792 0.074 Uiso 1 1 calc R

loop_
_atom_site_aniso_label
_atom_site_aniso_U_11
_atom_site_aniso_U_22
_atom_site_aniso_U_33
_atom_site_aniso_U_23
_atom_site_aniso_U_13
_atom_site_aniso_U_12
Br1 0.03054(16) 0.0584(2) 0.0739(2) 0.0185(2) -0.00181(14) 0.00991(16)
O1 0.0321(11) 0.0534(16) 0.0571(12) 0.0252(13) 0.0046(9) 0.0053(12)
O2 0.0271(10) 0.0438(12) 0.0341(10) 0.0076(9) 0.0037(8) 0.0007(9)
N1 0.0242(12) 0.0329(12) 0.0303(11) 0.0030(10) 0.0030(9) 0.0012(10)
C1 0.0321(15) 0.0272(14) 0.0310(13) -0.0005(12) 0.0001(11) 0.0010(11)
C2 0.0286(13) 0.0302(17) 0.0265(11) -0.0019(11) 0.0010(10) 0.0013(11)
C3 0.0288(13) 0.0304(18) 0.0270(12) -0.0008(11) -0.0001(10) -0.0008(11)
C4 0.0323(13) 0.0362(14) 0.0374(13) 0.0057(16) 0.0028(10) -0.0013(16)
C5 0.0251(15) 0.0478(19) 0.0472(17) 0.0087(15) 0.0014(12) -0.0007(13)
C6 0.0314(16) 0.0391(17) 0.0410(16) 0.0011(14) -0.0018(12) 0.0043(13)
C7 0.0302(15) 0.0350(15) 0.0337(14) 0.0046(12) -0.0009(11) 0.0021(12)
C8 0.0278(14) 0.0330(15) 0.0257(12) -0.0024(11) 0.0015(10) -0.0002(11)
C9 0.0246(13) 0.0348(15) 0.0305(13) -0.0007(11) -0.0007(10) 0.0055(11)
C10 0.0272(14) 0.0297(13) 0.0279(12) 0.0024(11) -0.0029(10) 0.0043(11)
C11 0.0362(15) 0.0306(18) 0.0405(15) 0.0017(12) 0.0034(12) 0.0028(12)
C12 0.0389(16) 0.042(2) 0.0514(17) 0.0145(16) 0.0054(13) 0.0019(15)
C13 0.045(2) 0.054(2) 0.0367(15) 0.0100(16) 0.0095(14) 0.0129(16)
C14 0.0475(19) 0.0460(18) 0.0324(14) -0.0048(14) 0.0002(13) 0.0108(15)
C15 0.0350(15) 0.0351(15) 0.0342(14) -0.0005(12) -0.0006(12) 0.0038(12)
C16 0.0287(15) 0.0352(15) 0.0298(13) 0.0015(12) -0.0006(11) -0.0001(12)
C17 0.0351(15) 0.0356(18) 0.0320(13) 0.0011(12) -0.0017(11) 0.0035(12)
C18 0.0354(15) 0.047(2) 0.0309(13) 0.0051(14) 0.0042(11) 0.0063(15)
C19 0.0386(19) 0.053(2) 0.0461(18) -0.0016(17) -0.0005(14) 0.0072(16)
C20 0.039(2) 0.084(3) 0.0411(18) 0.002(2) -0.0045(15) 0.0030(19)
C21 0.0328(17) 0.089(4) 0.0538(19) 0.026(2) 0.0038(15) 0.015(2)
C22 0.041(2) 0.058(2) 0.065(2) 0.024(2) 0.0129(18) 0.0161(18)
C23 0.0424(19) 0.045(2) 0.0502(19) 0.0066(16) 0.0086(15) 0.0126(16)
C24 0.0302(15) 0.0358(15) 0.0303(13) 0.0011(12) 0.0046(11) -0.0005(12)
C25 0.0329(13) 0.0327(14) 0.0369(13) 0.0037(16) 0.0094(10) -0.0026(17)
C26 0.049(2) 0.0325(18) 0.070(2) -0.0029(17) 0.0133(18) -0.0029(15)
C27 0.054(2) 0.0492(19) 0.0386(16) 0.0029(14) 0.0085(15) -0.0074(16)
C28 0.0301(17) 0.059(2) 0.060(2) 0.0140(17) 0.0091(15) 0.0038(15)

loop_
_atom_type_symbol
_atom_type_description
_atom_type_scat_dispersion_real
_atom_type_scat_dispersion_imag
_atom_type_scat_source
C C 0.0033 0.0016 'International Tables Vol C Tables 4.2.6.8 and 6.1.1.4'
H H 0.0000 0.0000 'International Tables Vol C Tables 4.2.6.8 and 6.1.1.4'
N N 0.0061 0.0033 'International Tables Vol C Tables 4.2.6.8 and 6.1.1.4'
O O 0.0106 0.0060 'International Tables Vol C Tables 4.2.6.8 and 6.1.1.4'
Br Br -0.2901 2.4595 'International Tables Vol C Tables 4.2.6.8 and 6.1.1.4'

loop_
_geom_angle_atom_site_label_1
_geom_angle_atom_site_label_2
_geom_angle_atom_site_label_3
_geom_angle
C24 O2 C25 120.4(2)
C24 N1 C9 127.0(2)
C24 N1 C8 125.3(2)
C9 N1 C8 107.5(2)
C16 C1 C10 109.4(2)
C16 C1 C2 111.0(2)
C10 C1 C2 112.7(2)
C16 C1 H1A 107.8
C10 C1 H1A 107.8
C2 C1 H1A 107.8
C9 C2 C3 107.3(2)
C9 C2 C1 125.7(3)
C3 C2 C1 126.9(2)
C4 C3 C8 118.6(3)
C4 C3 C2 134.1(3)
C8 C3 C2 107.3(2)
C5 C4 C3 119.1(3)
C5 C4 H4A 120.4
C3 C4 H4A 120.4
C4 C5 C6 120.4(3)
C4 C5 H5A 119.8
C6 C5 H5A 119.8
C7 C6 C5 122.8(3)
C7 C6 Br1 118.2(2)
C5 C6 Br1 119.0(2)
C6 C7 C8 115.7(3)
C6 C7 H7A 122.1
C8 C7 H7A 122.1
C7 C8 N1 129.3(3)
C7 C8 C3 123.2(3)
N1 C8 C3 107.4(2)
C2 C9 N1 110.4(2)
C2 C9 H9A 124.8
N1 C9 H9A 124.8
C11 C10 C15 119.1(3)
C11 C10 C1 120.0(3)
C15 C10 C1 120.9(3)
C10 C11 C12 120.3(3)
C10 C11 H11A 119.9
C12 C11 H11A 119.9
C13 C12 C11 119.9(3)
C13 C12 H12A 120.1
C11 C12 H12A 120.1
C12 C13 C14 120.4(3)
C12 C13 H13A 119.8
C14 C13 H13A 119.8
C13 C14 C15 119.9(3)
C13 C14 H14A 120.0
C15 C14 H14A 120.0
C10 C15 C14 120.4(3)
C10 C15 H15A 119.8
C14 C15 H15A 119.8
C17 C16 C1 124.6(3)
C17 C16 H16A 117.7
C1 C16 H16A 117.7
C16 C17 C18 128.0(3)
C16 C17 H17A 116.0
C18 C17 H17A 116.0
C23 C18 C19 117.8(3)
C23 C18 C17 119.9(3)
C19 C18 C17 122.3(3)
C20 C19 C18 120.2(4)
C20 C19 H19A 119.9
C18 C19 H19A 119.9
C19 C20 C21 121.2(4)
C19 C20 H20A 119.4
C21 C20 H20A 119.4
C22 C21 C20 119.4(3)
C22 C21 H21A 120.3
C20 C21 H21A 120.3
C21 C22 C23 120.0(4)
C21 C22 H22A 120.0
C23 C22 H22A 120.0
C18 C23 C22 121.4(4)
C18 C23 H23A 119.3
C22 C23 H23A 119.3
O1 C24 O2 127.6(3)
O1 C24 N1 122.6(3)
O2 C24 N1 109.8(3)
O2 C25 C28 102.1(3)
O2 C25 C27 108.2(3)
C28 C25 C27 111.1(3)
O2 C25 C26 110.8(3)
C28 C25 C26 111.1(3)
C27 C25 C26 112.9(3)
C25 C26 H26A 109.5
C25 C26 H26B 109.5
H26A C26 H26B 109.5
C25 C26 H26C 109.5
H26A C26 H26C 109.5
H26B C26 H26C 109.5
C25 C27 H27A 109.5
C25 C27 H27B 109.5
H27A C27 H27B 109.5
C25 C27 H27C 109.5
H27A C27 H27C 109.5
H27B C27 H27C 109.5
C25 C28 H28A 109.5
C25 C28 H28B 109.5
H28A C28 H28B 109.5
C25 C28 H28C 109.5
H28A C28 H28C 109.5
H28B C28 H28C 109.5

loop_
_geom_bond_atom_site_label_1
_geom_bond_atom_site_label_2
_geom_bond_distance
Br1 C6 1.899(3)
O1 C24 1.204(4)
O2 C24 1.329(4)
O2 C25 1.494(3)
N1 C24 1.397(4)
N1 C9 1.404(4)
N1 C8 1.406(3)
C1 C16 1.509(4)
C1 C10 1.525(4)
C1 C2 1.530(4)
C1 H1A 1.0000
C2 C9 1.350(4)
C2 C3 1.442(4)
C3 C4 1.405(4)
C3 C8 1.411(4)
C4 C5 1.380(4)
C4 H4A 0.9500
C5 C6 1.397(5)
C5 H5A 0.9500
C6 C7 1.388(4)
C7 C8 1.394(4)
C7 H7A 0.9500
C9 H9A 0.9500
C10 C11 1.388(4)
C10 C15 1.397(4)
C11 C12 1.406(4)
C11 H11A 0.9500
C12 C13 1.380(5)
C12 H12A 0.9500
C13 C14 1.381(5)
C13 H13A 0.9500
C14 C15 1.398(4)
C14 H14A 0.9500
C15 H15A 0.9500
C16 C17 1.322(4)
C16 H16A 0.9500
C17 C18 1.478(4)
C17 H17A 0.9500
C18 C23 1.390(5)
C18 C19 1.407(5)
C19 C20 1.377(5)
C19 H19A 0.9500
C20 C21 1.385(6)
C20 H20A 0.9500
C21 C22 1.373(6)
C21 H21A 0.9500
C22 C23 1.392(5)
C22 H22A 0.9500
C23 H23A 0.9500
C25 C28 1.506(4)
C25 C27 1.514(4)
C25 C26 1.517(5)
C26 H26A 0.9800
C26 H26B 0.9800
C26 H26C 0.9800
C27 H27A 0.9800
C27 H27B 0.9800
C27 H27C 0.9800
C28 H28A 0.9800
C28 H28B 0.9800
C28 H28C 0.9800

loop_
_geom_torsion_atom_site_label_1
_geom_torsion_atom_site_label_2
_geom_torsion_atom_site_label_3
_geom_torsion_atom_site_label_4
_geom_torsion
C16 C1 C2 C9 19.6(4)
C10 C1 C2 C9 142.7(3)
C16 C1 C2 C3 -164.1(2)
C10 C1 C2 C3 -41.0(4)
C9 C2 C3 C4 178.1(3)
C1 C2 C3 C4 1.2(5)
C9 C2 C3 C8 -2.3(3)
C1 C2 C3 C8 -179.2(2)
C8 C3 C4 C5 -1.1(4)
C2 C3 C4 C5 178.5(3)
C3 C4 C5 C6 -0.5(5)
C4 C5 C6 C7 0.4(5)
C4 C5 C6 Br1 180.0(3)
C5 C6 C7 C8 1.2(5)
Br1 C6 C7 C8 -178.4(2)
C6 C7 C8 N1 178.4(3)
C6 C7 C8 C3 -2.9(4)
C24 N1 C8 C7 -7.5(5)
C9 N1 C8 C7 177.6(3)
C24 N1 C8 C3 173.6(2)
C9 N1 C8 C3 -1.3(3)
C4 C3 C8 C7 2.9(4)
C2 C3 C8 C7 -176.8(3)
C4 C3 C8 N1 -178.1(3)
C2 C3 C8 N1 2.2(3)
C3 C2 C9 N1 1.5(3)
C1 C2 C9 N1 178.4(2)
C24 N1 C9 C2 -175.0(3)
C8 N1 C9 C2 -0.2(3)
C16 C1 C10 C11 -111.5(3)
C2 C1 C10 C11 124.5(3)
C16 C1 C10 C15 66.4(3)
C2 C1 C10 C15 -57.6(4)
C15 C10 C11 C12 0.1(4)
C1 C10 C11 C12 178.1(3)
C10 C11 C12 C13 -0.2(5)
C11 C12 C13 C14 0.0(5)
C12 C13 C14 C15 0.4(5)
C11 C10 C15 C14 0.3(4)
C1 C10 C15 C14 -177.7(3)
C13 C14 C15 C10 -0.5(5)
C10 C1 C16 C17 113.5(3)
C2 C1 C16 C17 -121.5(3)
C1 C16 C17 C18 -174.2(3)
C16 C17 C18 C23 174.0(3)
C16 C17 C18 C19 -4.4(5)
C23 C18 C19 C20 -2.1(5)
C17 C18 C19 C20 176.3(3)
C18 C19 C20 C21 0.1(5)
C19 C20 C21 C22 1.5(5)
C20 C21 C22 C23 -1.0(5)
C19 C18 C23 C22 2.5(5)
C17 C18 C23 C22 -175.9(3)
C21 C22 C23 C18 -1.0(5)
C25 O2 C24 O1 -7.5(5)
C25 O2 C24 N1 172.7(3)
C9 N1 C24 O1 172.2(3)
C8 N1 C24 O1 -1.7(5)
C9 N1 C24 O2 -8.0(4)
C8 N1 C24 O2 178.1(3)
C24 O2 C25 C28 -178.6(3)
C24 O2 C25 C27 -61.4(4)
C24 O2 C25 C26 62.9(4)
